data_8106366
loop_
_publ_author_name
'Sun, Hong'
'Wang, Gao-Feng'

_publ_section_title
;
 Crystal structure of
 catena-poly[(\m2-1-(4-(1H-pyrazol-1-yl)phenyl)ethan-1-one-\k2
 N:O)-bis(1,1,1-trifluoro-4-oxo-4-(thiophen-2-yl)but-2-en-2-olato-\k2
 O,O&#x2032;)copper(II)], C27H18CuF6N2O5S2
;
_journal_issue 6
_journal_name_full 'Zeitschrift f\"ur Kristallographie - New Crystal Structures'
_journal_page_first 969
_journal_page_last 971
_journal_paper_doi 10.1515/ncrs-2017-0352
_journal_volume 233
_journal_year 2018
_chemical_formula_sum 'C27 H18 Cu F6 N2 O5 S2'
_chemical_formula_weight 692.09
_space_group_crystal_system triclinic
_space_group_IT_number 2
_space_group_name_Hall '-P 1'
_space_group_name_H-M_alt 'P -1'
_atom_sites_solution_hydrogens geom
_cell_angle_alpha 90.430(4)
_cell_angle_beta 100.711(5)
_cell_angle_gamma 110.753(5)
_cell_formula_units_Z 2
_cell_length_a 9.3162(5)
_cell_length_b 10.1290(6)
_cell_length_c 16.4352(9)
_cell_measurement_reflns_used 3707
_cell_measurement_temperature 293(2)
_cell_measurement_theta_max 27.6980
_cell_measurement_theta_min 3.7430
_cell_volume 1420.44(15)
_computing_cell_refinement 'CrysAlis^Pro^ [10]'
_computing_data_collection 'CrysAlis^Pro^ [10]'
_computing_data_reduction 'CrysAlis^Pro^ [10]'
_computing_molecular_graphics 'Diamond 3.2i [12]'
_computing_publication_material 'SHELXL-2014 [11]'
_computing_structure_refinement 'SHELXL-2014 [11]'
_computing_structure_solution 'SHELXS-2014 [11]'
_diffrn_ambient_temperature 293(2)
_diffrn_measured_fraction_theta_full 0.997
_diffrn_measured_fraction_theta_max 0.997
_diffrn_measurement_device_type 'Xcalibur, Eos'
_diffrn_measurement_method '\w scans'
_diffrn_radiation_type MoK\a
_diffrn_radiation_wavelength 0.71073
_diffrn_reflns_av_R_equivalents 0.0235
_diffrn_reflns_av_unetI/netI 0.0412
_diffrn_reflns_Laue_measured_fraction_full 0.997
_diffrn_reflns_Laue_measured_fraction_max 0.997
_diffrn_reflns_limit_h_max 8
_diffrn_reflns_limit_h_min -11
_diffrn_reflns_limit_k_max 12
_diffrn_reflns_limit_k_min -10
_diffrn_reflns_limit_l_max 19
_diffrn_reflns_limit_l_min -19
_diffrn_reflns_number 10139
_diffrn_reflns_point_group_measured_fraction_full 0.997
_diffrn_reflns_point_group_measured_fraction_max 0.997
_diffrn_reflns_theta_full 25.242
_diffrn_reflns_theta_max 25.348
_diffrn_reflns_theta_min 3.001
_diffrn_source '(Mo) X-ray Source'
_exptl_absorpt_coefficient_mu 0.996
_exptl_absorpt_correction_T_max 0.8333
_exptl_absorpt_correction_T_min 0.7678
_exptl_absorpt_correction_type multi-scan
_exptl_absorpt_process_details sadabs
_exptl_crystal_colour green
_exptl_crystal_density_diffrn 1.618
_exptl_crystal_description block
_exptl_crystal_F_000 698
_exptl_crystal_size_max 0.280
_exptl_crystal_size_mid 0.220
_exptl_crystal_size_min 0.190
_refine_diff_density_max 1.020
_refine_diff_density_min -0.611
_refine_diff_density_rms 0.073
_refine_ls_extinction_coef .
_refine_ls_extinction_method none
_refine_ls_goodness_of_fit_ref 1.039
_refine_ls_hydrogen_treatment constr
_refine_ls_matrix_type full
_refine_ls_number_parameters 389
_refine_ls_number_reflns 5187
_refine_ls_number_restraints 0
_refine_ls_restrained_S_all 1.039
_refine_ls_R_factor_all 0.0728
_refine_ls_R_factor_gt 0.0559
_refine_ls_shift/su_max 0.000
_refine_ls_shift/su_mean 0.000
_refine_ls_structure_factor_coef Fsqd
_refine_ls_weighting_details 'w=1/[\s^2^(Fo^2^)+(0.0758P)^2^+1.5897P] where P=(Fo^2^+2Fc^2^)/3'
_refine_ls_weighting_scheme calc
_refine_ls_wR_factor_gt 0.1471
_refine_ls_wR_factor_ref 0.1617
_reflns_Friedel_coverage 0.000
_reflns_Friedel_fraction_full .
_reflns_Friedel_fraction_max .
_reflns_number_gt 3987
_reflns_number_total 5187
_reflns_threshold_expression 'I > 2\s(I)'
_cod_data_source_file suppl_ncrs-2017-0352_suppl.cif
_cod_data_source_block WGF-767
_cod_original_cell_volume 1420.45(14)
_cod_database_code 8106366
_shelx_space_group_comment
;
The symmetry employed for this shelxl refinement is uniquely defined
by the following loop, which should always be used as a source of
symmetry information in preference to the above space-group names.
They are only intended as comments.
;
_shelx_estimated_absorpt_t_min 0.768
_shelx_estimated_absorpt_t_max 0.833
_shelxl_version_number 2014-3

loop_
_space_group_symop_operation_xyz
'x, y, z'
'-x, -y, -z'

loop_
_atom_site_label
_atom_site_type_symbol
_atom_site_fract_x
_atom_site_fract_y
_atom_site_fract_z
_atom_site_U_iso_or_equiv
_atom_site_adp_type
_atom_site_occupancy
_atom_site_site_symmetry_order
_atom_site_calc_flag
_atom_site_refinement_flags_posn
_atom_site_refinement_flags_adp
_atom_site_refinement_flags_occupancy
_atom_site_disorder_assembly
_atom_site_disorder_group
C1 C 1.1517(5) 0.6590(5) 0.1481(3) 0.0526(11) Uani 1 1 d . . . . .
C2 C 1.1050(5) 0.5418(4) 0.2068(2) 0.0428(9) Uani 1 1 d . . . . .
C3 C 1.2198(5) 0.5177(4) 0.2614(3) 0.0483(10) Uani 1 1 d . . . . .
H3 H 1.3232 0.5750 0.2620 0.058 Uiso 1 1 calc R U . . .
C4 C 1.1914(4) 0.4113(4) 0.3171(2) 0.0381(8) Uani 1 1 d . . . . .
C5 C 1.3224(5) 0.3852(4) 0.3691(2) 0.0395(9) Uani 1 1 d . . . . .
C6 C 1.4862(5) 0.4536(4) 0.3692(2) 0.0438(9) Uani 1 1 d . . . . .
H6 H 1.5299 0.5239 0.3355 0.053 Uiso 1 1 calc R U . . .
C7 C 1.5712(6) 0.3933(5) 0.4316(3) 0.0597(12) Uani 1 1 d . . . . .
H7 H 1.6799 0.4221 0.4429 0.072 Uiso 1 1 calc R U . . .
C8 C 1.4803(6) 0.2927(5) 0.4714(3) 0.0603(12) Uani 1 1 d . . . . .
H8 H 1.5198 0.2456 0.5130 0.072 Uiso 1 1 calc R U . . .
C9 C 0.5594(6) -0.0183(4) 0.3601(3) 0.0543(11) Uani 1 1 d . . . . .
C10 C 0.6070(5) 0.1101(4) 0.3105(2) 0.0432(9) Uani 1 1 d . . . . .
C11 C 0.4942(5) 0.1314(4) 0.2517(3) 0.0500(10) Uani 1 1 d . . . . .
H11 H 0.3928 0.0646 0.2428 0.060 Uiso 1 1 calc R U . . .
C12 C 0.5240(5) 0.2490(4) 0.2043(2) 0.0389(8) Uani 1 1 d . . . . .
C13 C 0.3962(5) 0.2707(4) 0.1460(2) 0.0467(10) Uani 1 1 d . . . . .
C14 C 0.2309(5) 0.1929(6) 0.1314(3) 0.0614(12) Uani 1 1 d . . . . .
H14 H 0.1805 0.1162 0.1595 0.074 Uiso 1 1 calc R U . . .
C15 C 0.1570(7) 0.2539(8) 0.0660(4) 0.0881(19) Uani 1 1 d . . . . .
H15 H 0.0495 0.2179 0.0451 0.106 Uiso 1 1 calc R U . . .
C16 C 0.2539(7) 0.3661(7) 0.0373(3) 0.0765(16) Uani 1 1 d . . . . .
H16 H 0.2209 0.4163 -0.0046 0.092 Uiso 1 1 calc R U . . .
C17 C 0.7614(6) 1.1848(5) 0.0763(3) 0.0545(11) Uani 1 1 d . . . . .
H17 H 0.7657 1.2766 0.0673 0.065 Uiso 1 1 calc R U . . .
C18 C 0.7014(6) 1.0751(5) 0.0153(3) 0.0675(14) Uani 1 1 d . . . . .
H18 H 0.6595 1.0777 -0.0403 0.081 Uiso 1 1 calc R U . . .
C19 C 0.7170(7) 0.9629(5) 0.0542(3) 0.0728(15) Uani 1 1 d . . . . .
H19 H 0.6878 0.8716 0.0298 0.087 Uiso 1 1 calc R U . . .
C20 C 0.8253(5) 0.9241(4) 0.1985(2) 0.0412(9) Uani 1 1 d . . . . .
C21 C 0.7493(5) 0.7781(4) 0.1908(3) 0.0490(10) Uani 1 1 d . . . . .
H21 H 0.6689 0.7351 0.1453 0.059 Uiso 1 1 calc R U . . .
C22 C 0.7922(5) 0.6972(4) 0.2499(3) 0.0484(10) Uani 1 1 d . . . . .
H22 H 0.7418 0.5993 0.2435 0.058 Uiso 1 1 calc R U . . .
C23 C 0.9102(5) 0.7591(4) 0.3194(2) 0.0412(9) Uani 1 1 d . . . . .
C24 C 0.9832(5) 0.9066(4) 0.3271(3) 0.0500(10) Uani 1 1 d . . . . .
H24 H 1.0604 0.9504 0.3737 0.060 Uiso 1 1 calc R U . . .
C25 C 0.9429(5) 0.9881(4) 0.2670(3) 0.0498(10) Uani 1 1 d . . . . .
H25 H 0.9946 1.0858 0.2724 0.060 Uiso 1 1 calc R U . . .
C26 C 0.9548(5) 0.6674(4) 0.3815(3) 0.0466(10) Uani 1 1 d . . . . .
C27 C 1.0708(7) 0.7327(5) 0.4612(3) 0.0757(15) Uani 1 1 d . . . . .
H27A H 1.0733 0.6599 0.4980 0.114 Uiso 1 1 calc R U . . .
H27B H 1.0398 0.8006 0.4872 0.114 Uiso 1 1 calc R U . . .
H27C H 1.1731 0.7790 0.4493 0.114 Uiso 1 1 calc R U . . .
Cu1 Cu 0.85687(5) 0.33336(4) 0.26454(3) 0.04122(19) Uani 1 1 d . . . . .
F1 F 1.1153(6) 0.7653(4) 0.1654(3) 0.1291(17) Uani 1 1 d . . . . .
F2 F 1.3025(4) 0.7073(4) 0.1458(2) 0.1046(13) Uani 1 1 d . . . . .
F3 F 1.0818(5) 0.6129(4) 0.07043(19) 0.1027(12) Uani 1 1 d . . . . .
F4 F 0.6254(7) 0.0066(5) 0.4360(2) 0.176(3) Uani 1 1 d . . . . .
F5 F 0.5812(8) -0.1212(4) 0.3319(4) 0.176(3) Uani 1 1 d . . . . .
F6 F 0.4112(5) -0.0669(5) 0.3641(3) 0.1426(19) Uani 1 1 d . . . . .
N1 N 0.7829(4) 1.0064(3) 0.1351(2) 0.0451(8) Uani 1 1 d . . . . .
N2 N 0.8125(5) 1.1456(3) 0.1492(2) 0.0504(9) Uani 1 1 d . . . . .
O1 O 0.9568(3) 0.4792(3) 0.19614(17) 0.0449(7) Uani 1 1 d . . . . .
O2 O 1.0552(3) 0.3319(3) 0.32513(16) 0.0437(6) Uani 1 1 d . . . . .
O3 O 0.7524(3) 0.1848(3) 0.33001(17) 0.0460(7) Uani 1 1 d . . . . .
O4 O 0.6589(3) 0.3430(3) 0.20816(16) 0.0423(6) Uani 1 1 d . . . . .
O5 O 0.8970(4) 0.5386(3) 0.36952(19) 0.0602(8) Uani 1 1 d . . . . .
S1 S 1.28717(15) 0.25957(13) 0.43926(8) 0.0647(4) Uani 1 1 d . . . . .
S2 S 0.44177(16) 0.40753(13) 0.08438(9) 0.0675(4) Uani 1 1 d . . . . .

loop_
_atom_site_aniso_label
_atom_site_aniso_U_11
_atom_site_aniso_U_22
_atom_site_aniso_U_33
_atom_site_aniso_U_23
_atom_site_aniso_U_13
_atom_site_aniso_U_12
C1 0.048(3) 0.054(3) 0.053(3) 0.023(2) 0.011(2) 0.013(2)
C2 0.048(3) 0.0348(19) 0.040(2) 0.0080(16) 0.0084(18) 0.0089(18)
C3 0.036(2) 0.046(2) 0.053(2) 0.0172(18) 0.0058(18) 0.0026(17)
C4 0.036(2) 0.0326(18) 0.040(2) 0.0024(15) 0.0025(16) 0.0086(16)
C5 0.042(2) 0.0341(19) 0.039(2) 0.0022(15) 0.0035(17) 0.0116(16)
C6 0.037(2) 0.047(2) 0.046(2) 0.0047(17) -0.0040(18) 0.0204(18)
C7 0.042(3) 0.071(3) 0.066(3) 0.010(2) 0.002(2) 0.024(2)
C8 0.054(3) 0.055(3) 0.065(3) 0.019(2) -0.001(2) 0.019(2)
C9 0.057(3) 0.041(2) 0.054(3) 0.0137(19) 0.010(2) 0.005(2)
C10 0.050(3) 0.0342(19) 0.040(2) 0.0040(16) 0.0139(18) 0.0067(18)
C11 0.039(2) 0.049(2) 0.049(2) 0.0093(18) 0.0078(19) 0.0006(18)
C12 0.038(2) 0.039(2) 0.036(2) -0.0006(15) 0.0058(16) 0.0104(17)
C13 0.042(2) 0.056(2) 0.042(2) 0.0023(18) 0.0092(18) 0.0177(19)
C14 0.039(3) 0.086(3) 0.050(3) 0.018(2) 0.000(2) 0.017(2)
C15 0.041(3) 0.145(6) 0.070(4) 0.015(4) 0.004(3) 0.027(3)
C16 0.067(4) 0.099(4) 0.070(3) 0.012(3) -0.004(3) 0.046(3)
C17 0.062(3) 0.055(3) 0.055(3) 0.020(2) 0.021(2) 0.028(2)
C18 0.077(4) 0.069(3) 0.051(3) 0.014(2) 0.003(2) 0.023(3)
C19 0.104(5) 0.052(3) 0.049(3) 0.002(2) -0.002(3) 0.021(3)
C20 0.044(2) 0.0356(19) 0.043(2) 0.0045(16) 0.0069(18) 0.0146(17)
C21 0.053(3) 0.039(2) 0.045(2) 0.0001(17) -0.0016(19) 0.0106(18)
C22 0.057(3) 0.0306(19) 0.052(2) 0.0002(17) 0.007(2) 0.0111(18)
C23 0.043(2) 0.0338(19) 0.047(2) 0.0035(16) 0.0106(18) 0.0133(17)
C24 0.056(3) 0.039(2) 0.049(2) -0.0003(17) -0.001(2) 0.0152(19)
C25 0.056(3) 0.0278(19) 0.059(3) 0.0003(17) 0.005(2) 0.0099(18)
C26 0.047(3) 0.043(2) 0.053(2) 0.0088(18) 0.013(2) 0.0176(19)
C27 0.080(4) 0.065(3) 0.070(3) 0.012(3) -0.011(3) 0.024(3)
Cu1 0.0346(3) 0.0363(3) 0.0470(3) 0.0149(2) 0.0036(2) 0.0079(2)
F1 0.206(5) 0.067(2) 0.174(4) 0.074(2) 0.123(4) 0.077(3)
F2 0.054(2) 0.126(3) 0.125(3) 0.087(2) 0.0255(19) 0.0157(18)
F3 0.110(3) 0.108(3) 0.0585(19) 0.0411(17) 0.0012(18) 0.009(2)
F4 0.215(5) 0.112(3) 0.081(3) 0.062(2) -0.032(3) -0.054(3)
F5 0.316(7) 0.074(2) 0.230(5) 0.095(3) 0.205(6) 0.106(4)
F6 0.088(3) 0.145(4) 0.206(5) 0.124(4) 0.074(3) 0.031(3)
N1 0.057(2) 0.0385(17) 0.0406(18) 0.0062(14) 0.0078(16) 0.0188(16)
N2 0.070(3) 0.0393(18) 0.047(2) 0.0099(15) 0.0141(18) 0.0247(17)
O1 0.0380(16) 0.0407(14) 0.0511(16) 0.0158(12) 0.0039(12) 0.0107(12)
O2 0.0360(15) 0.0360(14) 0.0518(16) 0.0147(12) 0.0023(12) 0.0073(11)
O3 0.0430(17) 0.0427(15) 0.0455(15) 0.0151(12) 0.0066(13) 0.0084(13)
O4 0.0375(16) 0.0320(13) 0.0521(16) 0.0095(11) 0.0035(12) 0.0091(11)
O5 0.082(2) 0.0403(17) 0.0579(19) 0.0106(13) 0.0133(17) 0.0213(16)
S1 0.0507(7) 0.0561(7) 0.0752(8) 0.0267(6) -0.0001(6) 0.0109(5)
S2 0.0611(8) 0.0608(7) 0.0739(8) 0.0162(6) -0.0056(6) 0.0232(6)

loop_
_atom_type_symbol
_atom_type_description
_atom_type_scat_dispersion_real
_atom_type_scat_dispersion_imag
_atom_type_scat_source
C C 0.0033 0.0016 'International Tables Vol C Tables 4.2.6.8 and 6.1.1.4'
Cu Cu 0.3201 1.2651 'International Tables Vol C Tables 4.2.6.8 and 6.1.1.4'
F F 0.0171 0.0103 'International Tables Vol C Tables 4.2.6.8 and 6.1.1.4'
N N 0.0061 0.0033 'International Tables Vol C Tables 4.2.6.8 and 6.1.1.4'
O O 0.0106 0.0060 'International Tables Vol C Tables 4.2.6.8 and 6.1.1.4'
S S 0.1246 0.1234 'International Tables Vol C Tables 4.2.6.8 and 6.1.1.4'
H H 0.0000 0.0000 'International Tables Vol C Tables 4.2.6.8 and 6.1.1.4'

loop_
_geom_angle_atom_site_label_1
_geom_angle_atom_site_label_2
_geom_angle_atom_site_label_3
_geom_angle
_geom_angle_site_symmetry_1
_geom_angle_site_symmetry_3
F1 C1 F3 106.7(4) . .
F1 C1 F2 107.7(4) . .
F3 C1 F2 103.8(4) . .
F1 C1 C2 112.6(4) . .
F3 C1 C2 111.4(4) . .
F2 C1 C2 114.0(4) . .
O1 C2 C3 129.1(4) . .
O1 C2 C1 112.4(3) . .
C3 C2 C1 118.6(4) . .
C2 C3 C4 123.7(4) . .
C2 C3 H3 118.1 . .
C4 C3 H3 118.1 . .
O2 C4 C3 123.7(4) . .
O2 C4 C5 116.2(3) . .
C3 C4 C5 120.1(4) . .
C6 C5 C4 127.6(3) . .
C6 C5 S1 112.6(3) . .
C4 C5 S1 119.8(3) . .
C5 C6 C7 107.6(4) . .
C5 C6 H6 126.2 . .
C7 C6 H6 126.2 . .
C8 C7 C6 114.4(4) . .
C8 C7 H7 122.8 . .
C6 C7 H7 122.8 . .
C7 C8 S1 113.6(3) . .
C7 C8 H8 123.2 . .
S1 C8 H8 123.2 . .
F5 C9 F4 108.3(6) . .
F5 C9 F6 104.2(5) . .
F4 C9 F6 102.0(5) . .
F5 C9 C10 113.7(4) . .
F4 C9 C10 113.3(4) . .
F6 C9 C10 114.2(4) . .
O3 C10 C11 128.4(4) . .
O3 C10 C9 113.3(4) . .
C11 C10 C9 118.3(4) . .
C10 C11 C12 123.1(4) . .
C10 C11 H11 118.4 . .
C12 C11 H11 118.4 . .
O4 C12 C11 124.0(4) . .
O4 C12 C13 115.5(3) . .
C11 C12 C13 120.6(4) . .
C14 C13 C12 129.8(4) . .
C14 C13 S2 111.8(3) . .
C12 C13 S2 118.4(3) . .
C13 C14 C15 108.0(5) . .
C13 C14 H14 126.0 . .
C15 C14 H14 126.0 . .
C16 C15 C14 114.8(5) . .
C16 C15 H15 122.6 . .
C14 C15 H15 122.6 . .
C15 C16 S2 113.1(4) . .
C15 C16 H16 123.5 . .
S2 C16 H16 123.5 . .
N2 C17 C18 112.5(4) . .
N2 C17 H17 123.7 . .
C18 C17 H17 123.7 . .
C19 C18 C17 104.5(4) . .
C19 C18 H18 127.7 . .
C17 C18 H18 127.7 . .
C18 C19 N1 108.0(4) . .
C18 C19 H19 126.0 . .
N1 C19 H19 126.0 . .
C25 C20 C21 119.8(4) . .
C25 C20 N1 120.7(3) . .
C21 C20 N1 119.5(4) . .
C22 C21 C20 120.2(4) . .
C22 C21 H21 119.9 . .
C20 C21 H21 119.9 . .
C21 C22 C23 121.1(4) . .
C21 C22 H22 119.5 . .
C23 C22 H22 119.5 . .
C22 C23 C24 117.9(4) . .
C22 C23 C26 119.4(3) . .
C24 C23 C26 122.7(4) . .
C25 C24 C23 121.2(4) . .
C25 C24 H24 119.4 . .
C23 C24 H24 119.4 . .
C24 C25 C20 119.8(4) . .
C24 C25 H25 120.1 . .
C20 C25 H25 120.1 . .
O5 C26 C23 120.8(4) . .
O5 C26 C27 119.0(4) . .
C23 C26 C27 120.2(4) . .
C26 C27 H27A 109.5 . .
C26 C27 H27B 109.5 . .
H27A C27 H27B 109.5 . .
C26 C27 H27C 109.5 . .
H27A C27 H27C 109.5 . .
H27B C27 H27C 109.5 . .
O2 Cu1 O3 88.50(11) . .
O2 Cu1 O1 92.77(11) . .
O3 Cu1 O1 178.31(11) . .
O2 Cu1 O4 176.85(11) . .
O3 Cu1 O4 91.68(11) . .
O1 Cu1 O4 87.11(11) . .
N2 N1 C19 110.5(3) . .
N2 N1 C20 122.1(3) . .
C19 N1 C20 127.3(3) . .
C17 N2 N1 104.4(3) . .
C2 O1 Cu1 123.2(2) . .
C4 O2 Cu1 127.2(2) . .
C10 O3 Cu1 123.1(2) . .
C12 O4 Cu1 126.4(2) . .
C8 S1 C5 91.8(2) . .
C16 S2 C13 92.4(3) . .

loop_
_geom_bond_atom_site_label_1
_geom_bond_atom_site_label_2
_geom_bond_distance
_geom_bond_site_symmetry_2
C1 F1 1.282(5) .
C1 F3 1.319(5) .
C1 F2 1.322(5) .
C1 C2 1.528(5) .
C2 O1 1.275(5) .
C2 C3 1.356(6) .
C3 C4 1.405(5) .
C3 H3 0.9300 .
C4 O2 1.270(4) .
C4 C5 1.461(5) .
C5 C6 1.435(6) .
C5 S1 1.710(4) .
C6 C7 1.449(6) .
C6 H6 0.9300 .
C7 C8 1.338(7) .
C7 H7 0.9300 .
C8 S1 1.686(5) .
C8 H8 0.9300 .
C9 F5 1.232(6) .
C9 F4 1.264(6) .
C9 F6 1.306(6) .
C9 C10 1.514(5) .
C10 O3 1.272(5) .
C10 C11 1.369(6) .
C11 C12 1.401(5) .
C11 H11 0.9300 .
C12 O4 1.270(4) .
C12 C13 1.466(5) .
C13 C14 1.431(6) .
C13 S2 1.700(4) .
C14 C15 1.432(7) .
C14 H14 0.9300 .
C15 C16 1.329(8) .
C15 H15 0.9300 .
C16 S2 1.676(5) .
C16 H16 0.9300 .
C17 N2 1.323(5) .
C17 C18 1.374(6) .
C17 H17 0.9300 .
C18 C19 1.347(7) .
C18 H18 0.9300 .
C19 N1 1.355(6) .
C19 H19 0.9300 .
C20 C25 1.383(6) .
C20 C21 1.388(5) .
C20 N1 1.425(5) .
C21 C22 1.370(6) .
C21 H21 0.9300 .
C22 C23 1.393(6) .
C22 H22 0.9300 .
C23 C24 1.399(5) .
C23 C26 1.485(5) .
C24 C25 1.376(6) .
C24 H24 0.9300 .
C25 H25 0.9300 .
C26 O5 1.221(5) .
C26 C27 1.509(6) .
C27 H27A 0.9600 .
C27 H27B 0.9600 .
C27 H27C 0.9600 .
Cu1 O2 1.934(3) .
Cu1 O3 1.935(3) .
Cu1 O1 1.937(3) .
Cu1 O4 1.940(3) .
N1 N2 1.346(4) .

loop_
_geom_torsion_atom_site_label_1
_geom_torsion_atom_site_label_2
_geom_torsion_atom_site_label_3
_geom_torsion_atom_site_label_4
_geom_torsion
_geom_torsion_site_symmetry_1
_geom_torsion_site_symmetry_2
_geom_torsion_site_symmetry_3
_geom_torsion_site_symmetry_4
F1 C1 C2 O1 69.4(5) . . . .
F3 C1 C2 O1 -50.4(5) . . . .
F2 C1 C2 O1 -167.5(4) . . . .
F1 C1 C2 C3 -110.5(5) . . . .
F3 C1 C2 C3 129.6(4) . . . .
F2 C1 C2 C3 12.6(6) . . . .
O1 C2 C3 C4 1.5(7) . . . .
C1 C2 C3 C4 -178.6(4) . . . .
C2 C3 C4 O2 -4.0(7) . . . .
C2 C3 C4 C5 175.0(4) . . . .
O2 C4 C5 C6 176.4(4) . . . .
C3 C4 C5 C6 -2.7(6) . . . .
O2 C4 C5 S1 -3.1(5) . . . .
C3 C4 C5 S1 177.8(3) . . . .
C4 C5 C6 C7 179.6(4) . . . .
S1 C5 C6 C7 -0.8(4) . . . .
C5 C6 C7 C8 0.4(6) . . . .
C6 C7 C8 S1 0.2(6) . . . .
F5 C9 C10 O3 -83.7(6) . . . .
F4 C9 C10 O3 40.5(7) . . . .
F6 C9 C10 O3 156.8(4) . . . .
F5 C9 C10 C11 95.7(6) . . . .
F4 C9 C10 C11 -140.1(5) . . . .
F6 C9 C10 C11 -23.8(6) . . . .
O3 C10 C11 C12 -2.9(7) . . . .
C9 C10 C11 C12 177.8(4) . . . .
C10 C11 C12 O4 3.6(7) . . . .
C10 C11 C12 C13 -176.0(4) . . . .
O4 C12 C13 C14 -174.3(4) . . . .
C11 C12 C13 C14 5.3(7) . . . .
O4 C12 C13 S2 5.4(5) . . . .
C11 C12 C13 S2 -174.9(3) . . . .
C12 C13 C14 C15 -178.0(4) . . . .
S2 C13 C14 C15 2.2(5) . . . .
C13 C14 C15 C16 -2.0(7) . . . .
C14 C15 C16 S2 0.9(8) . . . .
N2 C17 C18 C19 0.2(6) . . . .
C17 C18 C19 N1 0.4(6) . . . .
C25 C20 C21 C22 -1.1(7) . . . .
N1 C20 C21 C22 177.9(4) . . . .
C20 C21 C22 C23 1.2(7) . . . .
C21 C22 C23 C24 0.2(7) . . . .
C21 C22 C23 C26 -179.2(4) . . . .
C22 C23 C24 C25 -1.7(7) . . . .
C26 C23 C24 C25 177.7(4) . . . .
C23 C24 C25 C20 1.7(7) . . . .
C21 C20 C25 C24 -0.3(7) . . . .
N1 C20 C25 C24 -179.3(4) . . . .
C22 C23 C26 O5 5.0(6) . . . .
C24 C23 C26 O5 -174.3(4) . . . .
C22 C23 C26 C27 -174.0(4) . . . .
C24 C23 C26 C27 6.7(7) . . . .
C18 C19 N1 N2 -0.9(6) . . . .
C18 C19 N1 C20 -177.8(4) . . . .
C25 C20 N1 N2 -22.5(6) . . . .
C21 C20 N1 N2 158.5(4) . . . .
C25 C20 N1 C19 154.1(5) . . . .
C21 C20 N1 C19 -25.0(7) . . . .
C18 C17 N2 N1 -0.8(5) . . . .
C19 N1 N2 C17 1.0(5) . . . .
C20 N1 N2 C17 178.1(4) . . . .
C3 C2 O1 Cu1 3.8(6) . . . .
C1 C2 O1 Cu1 -176.1(3) . . . .
C3 C4 O2 Cu1 0.9(6) . . . .
C5 C4 O2 Cu1 -178.2(2) . . . .
C11 C10 O3 Cu1 -11.6(6) . . . .
C9 C10 O3 Cu1 167.8(3) . . . .
C11 C12 O4 Cu1 10.7(5) . . . .
C13 C12 O4 Cu1 -169.7(2) . . . .
C7 C8 S1 C5 -0.5(4) . . . .
C6 C5 S1 C8 0.8(3) . . . .
C4 C5 S1 C8 -179.6(3) . . . .
C15 C16 S2 C13 0.4(5) . . . .
C14 C13 S2 C16 -1.5(4) . . . .
C12 C13 S2 C16 178.7(3) . . . .
